data_1549919
loop_
_publ_author_name
'Wang, Chunfei'
'Cheng, Xiaoxiang'
'Tan, Jingyun'
'Ding, Zhaoyang'
'Wang, Wenjing'
'Yuan, Daqiang'
'Li, Gang'
'Zhang, Hongjie'
'Zhang, Xuanjun'

_publ_section_title
;
 Reductive cleavage of C[double bond, length as m-dash]C bonds as a new
 strategy for turn-on dual fluorescence in effective sensing of
 H<sub>2</sub>S.
;
_journal_issue 44
_journal_name_full 'Chemical science'
_journal_page_first 8369
_journal_page_last 8374
_journal_paper_doi 10.1039/c8sc03430c
_journal_volume 9
_journal_year 2018
_chemical_absolute_configuration rm
_chemical_formula_moiety 'C23 H14 N4 S, H2 O'
_chemical_formula_sum 'C23 H16 N4 O S'
_chemical_formula_weight 396.47
_space_group_crystal_system orthorhombic
_space_group_IT_number 19
_space_group_name_Hall 'P 2ac 2ab'
_space_group_name_H-M_alt 'P 21 21 21'
_symmetry_space_group_name_Hall 'P 2ac 2ab'
_symmetry_space_group_name_H-M 'P 21 21 21'
_atom_sites_solution_hydrogens geom
_atom_sites_solution_primary direct
_atom_sites_solution_secondary difmap
_audit_creation_date 2018-05-31
_audit_creation_method
;
Olex2 1.2
(compiled 2017.08.10 svn.r3458 for OlexSys, GUI svn.r5381)
;
_audit_update_record
;
2018-06-03 deposited with the CCDC.
2018-09-11 downloaded from the CCDC.
;
_cell_angle_alpha 90.00
_cell_angle_beta 90.00
_cell_angle_gamma 90.00
_cell_formula_units_Z 4
_cell_length_a 7.8612(3)
_cell_length_b 9.8518(5)
_cell_length_c 27.1605(14)
_cell_measurement_reflns_used 1880
_cell_measurement_temperature 293(2)
_cell_measurement_theta_max 65.5070
_cell_measurement_theta_min 4.7560
_cell_volume 2103.50(17)
_computing_cell_refinement 'Bruker FRAMBO'
_computing_data_collection 'Bruker FRAMBO'
_computing_data_reduction 'Bruker SAINT'
_computing_molecular_graphics 'Olex2 (Dolomanov et al., 2009)'
_computing_publication_material 'Olex2 (Dolomanov et al., 2009)'
_computing_structure_refinement 'XL (Sheldrick, 2008)'
_computing_structure_solution 'XS (Sheldrick, 2008)'
_diffrn_ambient_temperature 293.15
_diffrn_measured_fraction_theta_full 0.964
_diffrn_measured_fraction_theta_max 0.964
_diffrn_measurement_device_type 'multiwire proportional'
_diffrn_measurement_method 'phi and omega scans'
_diffrn_radiation_monochromator graphite
_diffrn_radiation_type CuK\a
_diffrn_radiation_wavelength 1.54178
_diffrn_reflns_av_R_equivalents 0.0205
_diffrn_reflns_av_unetI/netI 0.0306
_diffrn_reflns_limit_h_max 9
_diffrn_reflns_limit_h_min -6
_diffrn_reflns_limit_k_max 12
_diffrn_reflns_limit_k_min -6
_diffrn_reflns_limit_l_max 33
_diffrn_reflns_limit_l_min -31
_diffrn_reflns_number 5023
_diffrn_reflns_theta_full 73.18
_diffrn_reflns_theta_max 73.18
_diffrn_reflns_theta_min 4.77
_diffrn_source 'fine-focus sealed tube'
_exptl_absorpt_coefficient_mu 1.530
_exptl_absorpt_correction_T_max 0.885
_exptl_absorpt_correction_T_min 0.802
_exptl_absorpt_correction_type multi-scan
_exptl_absorpt_process_details sadabs
_exptl_crystal_colour purple
_exptl_crystal_density_diffrn 1.252
_exptl_crystal_density_method 'not measured'
_exptl_crystal_description needle
_exptl_crystal_F_000 824
_exptl_crystal_size_max 0.15
_exptl_crystal_size_mid 0.12
_exptl_crystal_size_min 0.08
_refine_diff_density_max 0.491
_refine_diff_density_min -0.164
_refine_diff_density_rms 0.045
_refine_ls_abs_structure_details 'Flack H D (1983), Acta Cryst. A39, 876-881'
_refine_ls_abs_structure_Flack 0.53(3)
_refine_ls_extinction_method none
_refine_ls_goodness_of_fit_ref 1.092
_refine_ls_hydrogen_treatment constr
_refine_ls_matrix_type full
_refine_ls_number_parameters 262
_refine_ls_number_reflns 3380
_refine_ls_number_restraints 0
_refine_ls_restrained_S_all 1.092
_refine_ls_R_factor_all 0.0615
_refine_ls_R_factor_gt 0.0548
_refine_ls_shift/su_max 0.000
_refine_ls_shift/su_mean 0.000
_refine_ls_structure_factor_coef Fsqd
_refine_ls_weighting_details 'calc w=1/[\s^2^(Fo^2^)+(0.0859P)^2^+0.3456P] where P=(Fo^2^+2Fc^2^)/3'
_refine_ls_weighting_scheme calc
_refine_ls_wR_factor_gt 0.1558
_refine_ls_wR_factor_ref 0.1638
_reflns_number_gt 2966
_reflns_number_total 3380
_reflns_threshold_expression >2sigma(I)
_cod_data_source_file c8sc03430c2.cif
_cod_data_source_block olpy
_cod_depositor_comments 'Adding full bibliography for 1549919--1549920.cif.'
_cod_database_code 1549919
_olex2_refinement_description
;
1. Fixed Uiso
 At 1.2 times of:
  All C(H) groups, All N(H) groups, All O(H,H) groups
2.a Riding coordinates:
 N1(H1), O1(H1B,H1C)
2.b Aromatic/amide H refined with riding coordinates:
 C1(H1A), C2(H2), C3(H3), C4(H4), C9(H9), C10(H10), C12(H12), C17(H17),
 C18(H18), C20(H20), C21(H21), C22(H22), C23(H23)
;
_olex2_submission_special_instructions 'No special instructions were received'

loop_
_space_group_symop_id
_space_group_symop_operation_xyz
1 'x, y, z'
2 '-x+1/2, -y, z+1/2'
3 'x+1/2, -y+1/2, -z'
4 '-x, y+1/2, -z+1/2'

loop_
_atom_site_label
_atom_site_type_symbol
_atom_site_fract_x
_atom_site_fract_y
_atom_site_fract_z
_atom_site_U_iso_or_equiv
_atom_site_adp_type
_atom_site_occupancy
_atom_site_calc_flag
_atom_site_refinement_flags_posn
S1 S 0.52983(14) 0.04536(10) 0.10362(4) 0.0842(3) Uani 1 d .
N1 N 0.6549(4) -0.2346(3) 0.13683(10) 0.0727(8) Uani 1 d .
H1 H 0.7287 -0.2982 0.1406 0.087 Uiso 1 d R
N2 N 0.1872(10) -0.5550(8) 0.11115(18) 0.177(3) Uani 1 d .
N3 N 0.2401(7) -0.8134(5) -0.01684(19) 0.1136(15) Uani 1 d .
N4 N 0.6297(5) -0.4795(5) -0.23395(13) 0.0903(10) Uani 1 d .
C1 C 0.6821(5) -0.1732(5) 0.22148(14) 0.0798(11) Uani 1 d .
H1A H 0.7245 -0.2593 0.2282 0.096 Uiso 1 calc R
C2 C 0.6630(6) -0.0785(6) 0.25943(16) 0.0975(15) Uani 1 d .
H2 H 0.6950 -0.1019 0.2913 0.117 Uiso 1 calc R
C3 C 0.5981(7) 0.0474(6) 0.25051(18) 0.0989(14) Uani 1 d .
H3 H 0.5852 0.1094 0.2761 0.119 Uiso 1 calc R
C4 C 0.5514(6) 0.0824(5) 0.20277(19) 0.0911(13) Uani 1 d .
H4 H 0.5045 0.1673 0.1966 0.109 Uiso 1 calc R
C5 C 0.5743(5) -0.0082(4) 0.16448(15) 0.0754(10) Uani 1 d .
C6 C 0.6376(5) -0.1381(4) 0.17365(13) 0.0687(9) Uani 1 d .
C7 C 0.5575(4) -0.2327(4) 0.09387(12) 0.0649(8) Uani 1 d .
C8 C 0.4954(4) -0.1105(4) 0.07426(13) 0.0673(8) Uani 1 d .
C9 C 0.4090(5) -0.1130(4) 0.02936(15) 0.0757(10) Uani 1 d .
H9 H 0.3670 -0.0322 0.0164 0.091 Uiso 1 calc R
C10 C 0.3844(5) -0.2316(5) 0.00386(15) 0.0774(10) Uani 1 d .
H10 H 0.3328 -0.2300 -0.0269 0.093 Uiso 1 calc R
C11 C 0.4367(4) -0.3537(4) 0.02400(12) 0.0649(8) Uani 1 d .
C12 C 0.5233(4) -0.3539(4) 0.06888(12) 0.0635(7) Uani 1 d .
H12 H 0.5589 -0.4359 0.0824 0.076 Uiso 1 calc R
C13 C 0.3971(4) -0.4840(4) -0.00096(12) 0.0667(8) Uani 1 d .
C14 C 0.3120(5) -0.5831(5) 0.02397(14) 0.0782(10) Uani 1 d .
C15 C 0.2436(8) -0.5656(7) 0.07250(19) 0.1162(19) Uani 1 d .
C16 C 0.2743(6) -0.7100(5) 0.00148(17) 0.0868(12) Uani 1 d .
C17 C 0.4396(4) -0.5059(4) -0.05229(12) 0.0655(8) Uani 1 d .
H17 H 0.4026 -0.5864 -0.0666 0.079 Uiso 1 calc R
C18 C 0.5272(4) -0.4205(4) -0.08080(12) 0.0642(8) Uani 1 d .
H18 H 0.5683 -0.3412 -0.0665 0.077 Uiso 1 calc R
C19 C 0.5629(4) -0.4437(4) -0.13342(12) 0.0641(8) Uani 1 d .
C20 C 0.5200(6) -0.5614(5) -0.15743(14) 0.0857(11) Uani 1 d .
H20 H 0.4679 -0.6321 -0.1405 0.103 Uiso 1 calc R
C21 C 0.5551(6) -0.5736(6) -0.20685(17) 0.0946(13) Uani 1 d .
H21 H 0.5239 -0.6541 -0.2223 0.113 Uiso 1 calc R
C22 C 0.6722(6) -0.3669(6) -0.21040(16) 0.0870(12) Uani 1 d .
H22 H 0.7262 -0.2988 -0.2282 0.104 Uiso 1 calc R
C23 C 0.6414(5) -0.3442(5) -0.16099(14) 0.0771(10) Uani 1 d .
H23 H 0.6734 -0.2626 -0.1465 0.093 Uiso 1 calc R
O1 O 0.8095(8) -0.4938(5) 0.16320(13) 0.1465(18) Uani 1 d .
H1B H 0.7098 -0.5021 0.1714 0.176 Uiso 1 d R
H1C H 0.8507 -0.5554 0.1834 0.176 Uiso 1 d R

loop_
_atom_site_aniso_label
_atom_site_aniso_U_11
_atom_site_aniso_U_22
_atom_site_aniso_U_33
_atom_site_aniso_U_23
_atom_site_aniso_U_13
_atom_site_aniso_U_12
S1 0.0886(6) 0.0729(5) 0.0912(6) 0.0031(5) 0.0135(6) 0.0060(5)
N1 0.0797(18) 0.0768(18) 0.0617(15) -0.0007(15) -0.0094(15) 0.0118(16)
N2 0.234(7) 0.207(6) 0.091(3) -0.011(4) 0.066(4) -0.073(6)
N3 0.132(4) 0.097(3) 0.112(3) 0.032(3) -0.019(3) -0.016(3)
N4 0.0730(18) 0.132(3) 0.0661(17) -0.007(2) 0.0065(16) 0.001(2)
C1 0.079(2) 0.093(3) 0.068(2) -0.005(2) -0.0011(18) -0.016(2)
C2 0.090(3) 0.131(4) 0.072(2) -0.022(3) 0.005(2) -0.027(3)
C3 0.108(3) 0.104(3) 0.085(3) -0.027(3) 0.014(3) -0.015(3)
C4 0.077(2) 0.089(3) 0.108(3) -0.020(3) 0.023(2) -0.007(2)
C5 0.0634(18) 0.081(2) 0.081(2) -0.008(2) 0.0141(18) -0.0082(18)
C6 0.0600(16) 0.082(2) 0.0646(18) -0.0060(17) 0.0079(16) -0.0107(18)
C7 0.0599(16) 0.077(2) 0.0582(17) 0.0065(16) 0.0073(15) 0.0098(16)
C8 0.0610(17) 0.0758(19) 0.0653(18) 0.0055(16) 0.0119(16) 0.0104(16)
C9 0.0652(19) 0.083(2) 0.079(2) 0.017(2) 0.0053(18) 0.0179(18)
C10 0.072(2) 0.097(3) 0.0629(18) 0.010(2) -0.0066(18) 0.018(2)
C11 0.0544(15) 0.084(2) 0.0562(16) 0.0042(16) 0.0045(14) 0.0044(17)
C12 0.0643(16) 0.0738(18) 0.0525(14) 0.0063(14) -0.0007(14) 0.0084(16)
C13 0.0606(16) 0.084(2) 0.0555(16) 0.0073(17) -0.0031(15) 0.0095(17)
C14 0.079(2) 0.094(3) 0.0623(18) 0.012(2) 0.0031(19) -0.002(2)
C15 0.128(4) 0.142(5) 0.078(3) 0.015(3) 0.020(3) -0.035(4)
C16 0.093(3) 0.092(3) 0.076(2) 0.019(3) -0.005(2) -0.010(2)
C17 0.0610(16) 0.080(2) 0.0555(15) 0.0009(16) -0.0014(14) 0.0017(17)
C18 0.0576(15) 0.079(2) 0.0562(15) 0.0013(15) -0.0052(14) 0.0004(16)
C19 0.0518(14) 0.087(2) 0.0538(15) 0.0036(17) 0.0008(13) 0.0031(17)
C20 0.088(2) 0.100(3) 0.069(2) -0.013(2) 0.015(2) -0.013(2)
C21 0.088(3) 0.113(3) 0.082(2) -0.026(3) 0.012(2) -0.010(3)
C22 0.079(2) 0.111(3) 0.071(2) 0.018(2) 0.008(2) -0.005(3)
C23 0.078(2) 0.088(2) 0.0653(19) 0.003(2) -0.0014(18) -0.005(2)
O1 0.202(5) 0.147(3) 0.091(2) 0.036(2) -0.033(3) 0.027(3)

loop_
_atom_type_symbol
_atom_type_description
_atom_type_scat_dispersion_real
_atom_type_scat_dispersion_imag
_atom_type_scat_source
C C 0.0180 0.0090 'International Tables Vol C Tables 4.2.6.8 and 6.1.1.4'
H H 0.0000 0.0000 'International Tables Vol C Tables 4.2.6.8 and 6.1.1.4'
N N 0.0310 0.0180 'International Tables Vol C Tables 4.2.6.8 and 6.1.1.4'
O O 0.0490 0.0320 'International Tables Vol C Tables 4.2.6.8 and 6.1.1.4'
S S 0.3330 0.5570 'International Tables Vol C Tables 4.2.6.8 and 6.1.1.4'

loop_
_geom_angle_atom_site_label_1
_geom_angle_atom_site_label_2
_geom_angle_atom_site_label_3
_geom_angle
C8 S1 C5 101.21(18)
C6 N1 H1 118.7
C6 N1 C7 122.7(3)
C7 N1 H1 118.7
C21 N4 C22 115.5(4)
C2 C1 H1A 120.1
C6 C1 H1A 120.1
C6 C1 C2 119.8(5)
C1 C2 H2 119.5
C3 C2 C1 121.1(5)
C3 C2 H2 119.5
C2 C3 H3 120.3
C2 C3 C4 119.3(5)
C4 C3 H3 120.3
C3 C4 H4 119.8
C5 C4 C3 120.5(5)
C5 C4 H4 119.8
C4 C5 S1 119.0(4)
C4 C5 C6 120.3(4)
C6 C5 S1 120.7(3)
N1 C6 C1 118.6(4)
N1 C6 C5 122.4(3)
C1 C6 C5 119.0(4)
N1 C7 C8 121.3(3)
N1 C7 C12 120.0(3)
C12 C7 C8 118.7(3)
C7 C8 S1 121.7(3)
C9 C8 S1 119.2(3)
C9 C8 C7 119.1(3)
C8 C9 H9 119.2
C10 C9 C8 121.6(3)
C10 C9 H9 119.2
C9 C10 H10 120.0
C9 C10 C11 120.0(3)
C11 C10 H10 120.0
C10 C11 C12 119.4(4)
C10 C11 C13 120.6(3)
C12 C11 C13 120.0(3)
C7 C12 H12 119.5
C11 C12 C7 121.1(3)
C11 C12 H12 119.5
C14 C13 C11 119.7(3)
C14 C13 C17 118.9(4)
C17 C13 C11 121.3(3)
C13 C14 C15 123.6(5)
C13 C14 C16 121.2(4)
C16 C14 C15 115.0(4)
N2 C15 C14 178.2(8)
N3 C16 C14 178.7(6)
C13 C17 H17 117.2
C18 C17 C13 125.6(3)
C18 C17 H17 117.2
C17 C18 H18 117.9
C17 C18 C19 124.2(3)
C19 C18 H18 117.9
C20 C19 C18 123.0(3)
C20 C19 C23 116.9(3)
C23 C19 C18 120.1(4)
C19 C20 H20 120.4
C19 C20 C21 119.2(4)
C21 C20 H20 120.4
N4 C21 C20 124.8(5)
N4 C21 H21 117.6
C20 C21 H21 117.6
N4 C22 H22 117.9
N4 C22 C23 124.1(4)
C23 C22 H22 117.9
C19 C23 C22 119.4(4)
C19 C23 H23 120.3
C22 C23 H23 120.3
H1B O1 H1C 96.6

loop_
_geom_bond_atom_site_label_1
_geom_bond_atom_site_label_2
_geom_bond_distance
S1 C5 1.770(4)
S1 C8 1.751(4)
N1 H1 0.8600
N1 C6 1.387(5)
N1 C7 1.396(4)
N2 C15 1.144(7)
N3 C16 1.165(6)
N4 C21 1.321(6)
N4 C22 1.324(6)
C1 H1A 0.9300
C1 C2 1.398(6)
C1 C6 1.389(5)
C2 H2 0.9300
C2 C3 1.363(8)
C3 H3 0.9300
C3 C4 1.391(7)
C4 H4 0.9300
C4 C5 1.382(6)
C5 C6 1.396(6)
C7 C8 1.404(5)
C7 C12 1.399(5)
C8 C9 1.396(5)
C9 H9 0.9300
C9 C10 1.372(6)
C10 H10 0.9300
C10 C11 1.384(6)
C11 C12 1.396(5)
C11 C13 1.485(5)
C12 H12 0.9300
C13 C14 1.363(6)
C13 C17 1.450(4)
C14 C15 1.434(6)
C14 C16 1.423(7)
C17 H17 0.9300
C17 C18 1.335(5)
C18 H18 0.9300
C18 C19 1.474(4)
C19 C20 1.373(6)
C19 C23 1.379(5)
C20 H20 0.9300
C20 C21 1.376(6)
C21 H21 0.9300
C22 H22 0.9300
C22 C23 1.382(6)
C23 H23 0.9300
O1 H1B 0.8188
O1 H1C 0.8796
